data_2204089
loop_
_publ_author_name
'Kayode Oshin '
'Arthur M. Landis'
'Bradley W. Smucker'
'David M. Eichhorn'
'D. Paul Rillema'

_publ_section_title
;
 <i>fac</i>-Bipyridyltricarbonyl(pyridine)rhenium(I)
 trifluoromethanesulfonate
;
_journal_issue 8
_journal_name_full 'Acta Crystallographica Section E'
_journal_page_first m1126
_journal_page_last m1127
_journal_paper_doi 10.1107/S1600536804015016
_journal_volume 60
_journal_year 2004
_chemical_formula_iupac '[Re (C5 H5 N) (C10 H8 N2) (C O)3] (C F3 O3 S)'
_chemical_formula_moiety 'C18 H13 N3 O3 Re1 +, C F3 O3 S 1-'
_chemical_formula_sum 'C19 H13 F3 N3 O6 Re S'
_chemical_formula_weight 654.58
_space_group_IT_number 61
_symmetry_cell_setting orthorhombic
_symmetry_space_group_name_Hall '-P 2ac 2ab'
_symmetry_space_group_name_H-M 'P b c a'
_audit_creation_method 'WinGX routine CIF_UPDATE'
_cell_angle_alpha 90
_cell_angle_beta 90
_cell_angle_gamma 90
_cell_formula_units_Z 8
_cell_length_a 12.178(2)
_cell_length_b 14.414(3)
_cell_length_c 23.357(5)
_cell_measurement_reflns_used 24
_cell_measurement_temperature 100(2)
_cell_measurement_theta_max 12
_cell_measurement_theta_min 10
_cell_volume 4099.9(14)
_computing_cell_refinement
;
CAD-4 Express
;
_computing_data_collection
;
CAD-4 Express (Enraf--Nonius, 1994).
;
_computing_data_reduction
;
XCAD4 (Harms & Wocadlo, 1995).
;
_computing_molecular_graphics
;
ORTEP-3 for Windows (Farrugia, 1997).
;
_computing_publication_material
;
WinGX (Farrugia, 1999).
;
_computing_structure_refinement
;
SHELXL97 (Sheldrick, 1997).
;
_computing_structure_solution
;
SHELXS97 (Sheldrick, 1997).
;
_diffrn_measured_fraction_theta_full 1
_diffrn_measured_fraction_theta_max 1
_diffrn_measurement_device '\k-geometry diffractometer'
_diffrn_measurement_device_type 'Enraf--Nonius CAD-4'
_diffrn_measurement_method 'non-profiled \w/2\q scans'
_diffrn_radiation_type MoK\a
_diffrn_radiation_wavelength 0.71073
_diffrn_reflns_av_R_equivalents 0
_diffrn_reflns_limit_h_max 14
_diffrn_reflns_limit_h_min 0
_diffrn_reflns_limit_k_max 17
_diffrn_reflns_limit_k_min 0
_diffrn_reflns_limit_l_max 27
_diffrn_reflns_limit_l_min 0
_diffrn_reflns_number 3601
_diffrn_reflns_theta_full 25.0
_diffrn_reflns_theta_max 25.0
_diffrn_reflns_theta_min 1.74
_diffrn_standards_decay_% 0
_diffrn_standards_interval_time 60
_diffrn_standards_number 3
_exptl_absorpt_coefficient_mu 6.101
_exptl_absorpt_correction_T_max 0.612
_exptl_absorpt_correction_T_min 0.505
_exptl_absorpt_correction_type '\y scan'
_exptl_absorpt_process_details
;
North, Phillips & Mathews (1968)
;
_exptl_crystal_colour green--yellow
_exptl_crystal_density_diffrn 2.121
_exptl_crystal_density_method 'not measured'
_exptl_crystal_description needle
_exptl_crystal_F_000 2512
_exptl_crystal_size_max 0.38
_exptl_crystal_size_mid 0.15
_exptl_crystal_size_min 0.08
_refine_diff_density_max 1.01
_refine_diff_density_min -0.74
_refine_ls_extinction_method none
_refine_ls_goodness_of_fit_ref 1.03
_refine_ls_hydrogen_treatment constr
_refine_ls_matrix_type full
_refine_ls_number_parameters 298
_refine_ls_number_reflns 3601
_refine_ls_number_restraints 0
_refine_ls_restrained_S_all 1.03
_refine_ls_R_factor_gt 0.033
_refine_ls_shift/su_max 0.001
_refine_ls_structure_factor_coef Fsqd
_refine_ls_weighting_details 'calc w=1/[\s^2^(Fo^2^)+(0.0313P)^2^] where P=(Fo^2^+2Fc^2^)/3'
_refine_ls_weighting_scheme calc
_refine_ls_wR_factor_ref 0.074
_reflns_number_gt 2357
_reflns_number_total 3601
_reflns_threshold_expression I>2\s(I)
_cod_data_source_file tk6168.cif
_cod_data_source_block I
_cod_original_cell_volume 4100.1(14)
_cod_original_sg_symbol_Hall '-p 2ac 2ab'
_cod_database_code 2204089
_cod_database_fobs_code 2204089

loop_
_symmetry_equiv_pos_as_xyz
'x, y, z'
'-x+1/2, -y, z+1/2'
'-x, y+1/2, -z+1/2'
'x+1/2, -y+1/2, -z'
'-x, -y, -z'
'x-1/2, y, -z-1/2'
'x, -y-1/2, z-1/2'
'-x-1/2, y-1/2, z'

loop_
_atom_site_label
_atom_site_fract_x
_atom_site_fract_y
_atom_site_fract_z
_atom_site_U_iso_or_equiv
_atom_site_adp_type
_atom_site_calc_flag
_atom_site_refinement_flags
_atom_site_occupancy
_atom_site_type_symbol
Re 0.237095(18) 0.828579(19) 0.334964(11) 0.01160(9) Uani d . 1 Re
S1 0.26244(16) 0.28566(13) 0.57860(8) 0.0184(4) Uani d . 1 S
O1 0.0372(4) 0.8173(4) 0.2555(2) 0.0219(12) Uani d . 1 O
O3 0.1465(4) 0.6677(4) 0.4072(2) 0.0218(12) Uani d . 1 O
O4 0.2120(5) 0.3763(4) 0.5805(2) 0.0300(15) Uani d . 1 O
N3 0.1639(5) 0.9390(4) 0.3872(3) 0.0128(15) Uani d . 1 N
O2 0.3528(4) 0.6731(4) 0.2679(2) 0.0188(11) Uani d . 1 O
N1 0.3817(5) 0.8712(5) 0.3828(3) 0.0162(15) Uani d . 1 N
N2 0.3093(5) 0.9400(4) 0.2860(2) 0.0124(14) Uani d . 1 N
F3 0.1897(4) 0.1221(4) 0.6089(2) 0.0414(15) Uani d . 1 F
F2 0.1277(4) 0.2342(4) 0.6595(2) 0.0520(16) Uani d . 1 F
C2 0.3099(6) 0.7327(6) 0.2926(3) 0.0149(17) Uani d . 1 C
C4 0.4135(6) 0.8308(6) 0.4329(3) 0.0177(16) Uani d . 1 C
H4 0.3735 0.779 0.4469 0.021 Uiso calc R 1 H
C3 0.1806(6) 0.7301(6) 0.3812(3) 0.0154(17) Uani d . 1 C
F1 0.0652(4) 0.2120(4) 0.5745(2) 0.0399(14) Uani d . 1 F
C6 0.5590(6) 0.9394(6) 0.4443(4) 0.0197(19) Uani d . 1 C
H6 0.6201 0.9629 0.4651 0.024 Uiso calc R 1 H
C19 0.1559(7) 0.2103(7) 0.6066(4) 0.027(2) Uani d . 1 C
C13 0.2729(6) 0.9680(5) 0.2347(3) 0.0171(16) Uani d . 1 C
H13 0.2149 0.9348 0.2169 0.021 Uiso calc R 1 H
C1 0.1101(6) 0.8187(6) 0.2860(3) 0.0178(17) Uani d . 1 C
C15 0.1378(6) 1.0102(6) 0.4792(3) 0.0198(18) Uani d . 1 C
H15 0.151 1.0094 0.5193 0.024 Uiso calc R 1 H
C18 0.1082(5) 1.0103(6) 0.3650(3) 0.0177(18) Uani d . 1 C
H18 0.0977 1.0112 0.3247 0.021 Uiso calc R 1 H
C14 0.1770(6) 0.9395(5) 0.4448(3) 0.0180(18) Uani d . 1 C
H14 0.2147 0.8893 0.4623 0.022 Uiso calc R 1 H
C16 0.0798(6) 1.0814(6) 0.4550(3) 0.0204(19) Uani d . 1 C
H16 0.0502 1.1293 0.4783 0.025 Uiso calc R 1 H
C9 0.3956(6) 0.9841(6) 0.3100(3) 0.0187(18) Uani d . 1 C
C8 0.4369(6) 0.9447(6) 0.3642(4) 0.0177(19) Uani d . 1 C
C7 0.5254(6) 0.9813(6) 0.3935(3) 0.0207(18) Uani d . 1 C
H7 0.5628 1.0344 0.3793 0.025 Uiso calc R 1 H
C5 0.5021(6) 0.8632(6) 0.4639(3) 0.0222(19) Uani d . 1 C
H5 0.5236 0.8332 0.4984 0.027 Uiso calc R 1 H
C10 0.4414(6) 1.0616(5) 0.2839(3) 0.0180(18) Uani d . 1 C
H10 0.5002 1.0937 0.3019 0.022 Uiso calc R 1 H
C12 0.3172(6) 1.0436(5) 0.2071(3) 0.0165(17) Uani d . 1 C
H12 0.2892 1.0622 0.1709 0.02 Uiso calc R 1 H
C11 0.4014(7) 1.0919(5) 0.2318(3) 0.023(2) Uani d . 1 C
H11 0.4317 1.145 0.2136 0.028 Uiso calc R 1 H
C17 0.0646(6) 1.0831(6) 0.3965(4) 0.0200(18) Uani d . 1 C
H17 0.0258 1.1323 0.3784 0.024 Uiso calc R 1 H
O6 0.3522(4) 0.2732(4) 0.6177(2) 0.0257(14) Uani d . 1 O
O5 0.2795(4) 0.2492(4) 0.5216(2) 0.0254(13) Uani d . 1 O

loop_
_atom_site_aniso_label
_atom_site_aniso_U_11
_atom_site_aniso_U_22
_atom_site_aniso_U_33
_atom_site_aniso_U_12
_atom_site_aniso_U_13
_atom_site_aniso_U_23
Re 0.01091(13) 0.01109(14) 0.01280(14) -0.00084(13) 0.00098(13) 0.00042(15)
S1 0.0191(10) 0.0175(9) 0.0188(9) 0.0016(9) 0.0023(9) -0.0019(8)
O1 0.015(3) 0.025(3) 0.025(3) -0.009(2) -0.006(2) -0.002(3)
O3 0.027(3) 0.019(3) 0.019(3) -0.005(3) 0.002(2) -0.003(3)
O4 0.031(3) 0.024(3) 0.035(4) 0.007(3) -0.005(3) -0.007(3)
N3 0.013(3) 0.014(4) 0.012(4) 0.002(3) -0.002(3) 0.000(3)
O2 0.019(3) 0.018(3) 0.018(3) 0.006(3) 0.003(2) -0.001(3)
N1 0.012(3) 0.019(4) 0.017(4) 0.008(3) 0.001(3) -0.005(3)
N2 0.014(3) 0.014(4) 0.009(3) -0.003(3) 0.004(3) -0.002(3)
F3 0.059(4) 0.030(3) 0.035(3) -0.014(3) -0.003(3) 0.011(3)
F2 0.060(3) 0.075(5) 0.021(3) -0.022(3) 0.024(3) -0.016(3)
C2 0.012(4) 0.020(5) 0.013(4) -0.005(3) -0.001(3) 0.008(4)
C4 0.018(4) 0.021(4) 0.015(4) 0.007(4) 0.001(3) -0.007(4)
C3 0.016(4) 0.013(4) 0.017(4) 0.002(3) 0.007(3) -0.001(4)
F1 0.025(3) 0.055(4) 0.040(3) -0.006(2) 0.001(2) -0.010(3)
C6 0.005(3) 0.027(5) 0.028(5) 0.000(3) -0.004(3) -0.003(4)
C19 0.030(5) 0.037(6) 0.015(5) -0.004(4) 0.003(4) -0.005(4)
C13 0.020(4) 0.011(4) 0.021(4) -0.002(3) 0.002(3) -0.001(3)
C1 0.009(3) 0.017(4) 0.027(5) 0.001(3) 0.006(3) -0.002(4)
C15 0.022(4) 0.026(5) 0.011(4) -0.001(4) 0.003(3) -0.004(4)
C18 0.012(4) 0.020(5) 0.021(5) -0.002(3) -0.006(3) 0.002(4)
C14 0.024(4) 0.014(5) 0.017(4) 0.003(3) 0.006(3) 0.001(4)
C16 0.022(4) 0.022(5) 0.017(4) -0.002(4) 0.007(3) -0.011(4)
C9 0.018(4) 0.018(5) 0.021(4) 0.004(3) 0.003(3) 0.002(4)
C8 0.009(4) 0.019(5) 0.025(5) -0.006(3) 0.003(3) 0.000(4)
C7 0.022(4) 0.019(5) 0.021(4) 0.001(4) 0.006(3) -0.005(4)
C5 0.018(4) 0.024(5) 0.024(5) 0.015(3) -0.003(3) -0.001(4)
C10 0.020(4) 0.014(4) 0.020(5) -0.005(3) 0.007(3) -0.001(4)
C12 0.021(4) 0.017(4) 0.012(4) 0.004(3) 0.005(3) 0.000(3)
C11 0.035(5) 0.007(4) 0.027(5) 0.000(3) 0.012(4) 0.000(4)
C17 0.022(4) 0.011(4) 0.028(5) -0.001(3) 0.004(4) -0.001(4)
O6 0.015(3) 0.030(4) 0.032(4) 0.001(2) -0.009(2) -0.004(3)
O5 0.036(3) 0.027(3) 0.014(3) 0.001(3) 0.007(2) -0.003(3)

loop_
_atom_type_symbol
_atom_type_description
_atom_type_scat_dispersion_real
_atom_type_scat_dispersion_imag
_atom_type_scat_source
C C 0.0033 0.0016 'International Tables Vol C Tables 4.2.6.8 and 6.1.1.4'
H H 0 0 'International Tables Vol C Tables 4.2.6.8 and 6.1.1.4'
N N 0.0061 0.0033 'International Tables Vol C Tables 4.2.6.8 and 6.1.1.4'
O O 0.0106 0.006 'International Tables Vol C Tables 4.2.6.8 and 6.1.1.4'
F F 0.0171 0.0103 'International Tables Vol C Tables 4.2.6.8 and 6.1.1.4'
S S 0.1246 0.1234 'International Tables Vol C Tables 4.2.6.8 and 6.1.1.4'
Re Re -1.0185 7.231 'International Tables Vol C Tables 4.2.6.8 and 6.1.1.4'

loop_
_geom_angle_atom_site_label_1
_geom_angle_atom_site_label_2
_geom_angle_atom_site_label_3
_geom_angle
_geom_angle_publ_flag
N1 Re N2 74.5(2) y
N1 Re N3 80.7(2) y
N1 Re C1 167.2(3) y
N1 Re C2 95.4(3) y
N1 Re C3 102.2(3) y
N2 Re N3 85.4(2) y
N2 Re C1 93.9(3) y
N2 Re C2 94.3(2) y
N2 Re C3 176.6(3) y
N3 Re C1 93.3(3) y
N3 Re C2 176.1(3) y
N3 Re C3 94.5(3) y
C1 Re C2 90.7(3) y
C1 Re C3 89.5(3) y
C2 Re C3 85.6(3) y
O6 S1 O4 114.7(4) ?
O6 S1 O5 115.5(3) ?
O4 S1 O5 114.7(3) ?
O6 S1 C19 103.9(4) ?
O4 S1 C19 103.1(4) ?
O5 S1 C19 102.5(4) ?
C18 N3 C14 116.1(7) ?
C18 N3 Re 123.3(5) ?
C14 N3 Re 120.5(5) ?
C8 N1 C4 118.5(7) ?
C8 N1 Re 117.9(5) ?
C4 N1 Re 123.4(5) ?
C13 N2 C9 119.1(6) ?
C13 N2 Re1 124.3(5) ?
C9 N2 Re 116.6(5) ?
O2 C2 Re 178.3(7) ?
N1 C4 C5 121.9(8) ?
N1 C4 H4 119 ?
C5 C4 H4 119 ?
O3 C3 Re 176.9(7) ?
C5 C6 C7 118.8(7) ?
C5 C6 H6 120.6 ?
C7 C6 H6 120.6 ?
F2 C19 F1 107.7(7) ?
F2 C19 F3 106.9(8) ?
F1 C19 F3 107.1(7) ?
F2 C19 S1 111.4(6) ?
F1 C19 S1 112.2(6) ?
F3 C19 S1 111.3(6) ?
N2 C13 C12 121.9(7) ?
N2 C13 H13 119 ?
C12 C13 H13 119 ?
O1 C1 Re 176.1(7) ?
C16 C15 C14 119.5(7) ?
C16 C15 H15 120.3 ?
C14 C15 H15 120.3 ?
N3 C18 C17 124.9(8) ?
N3 C18 H18 117.5 ?
C17 C18 H18 117.5 ?
N3 C14 C15 122.7(7) ?
N3 C14 H14 118.7 ?
C15 C14 H14 118.7 ?
C15 C16 C17 119.4(8) ?
C15 C16 H16 120.3 ?
C17 C16 H16 120.3 ?
N2 C9 C10 120.6(7) ?
N2 C9 C8 116.1(7) ?
C10 C9 C8 123.3(7) ?
N1 C8 C7 122.5(8) ?
N1 C8 C9 114.5(7) ?
C7 C8 C9 122.9(7) ?
C8 C7 C6 119.0(8) ?
C8 C7 H7 120.5 ?
C6 C7 H7 120.5 ?
C6 C5 C4 119.2(8) ?
C6 C5 H5 120.4 ?
C4 C5 H5 120.4 ?
C11 C10 C9 119.9(8) ?
C11 C10 H10 120 ?
C9 C10 H10 120 ?
C11 C12 C13 120.0(7) ?
C11 C12 H12 120 ?
C13 C12 H12 120 ?
C12 C11 C10 118.3(7) ?
C12 C11 H11 120.8 ?
C10 C11 H11 120.8 ?
C16 C17 C18 117.4(8) ?
C16 C17 H17 121.3 ?
C18 C17 H17 121.3 ?

loop_
_geom_bond_atom_site_label_1
_geom_bond_atom_site_label_2
_geom_bond_distance
_geom_bond_publ_flag
Re N1 2.174(6) y
Re N2 2.158(6) y
Re N3 2.194(6) y
Re C1 1.929(7) y
Re C2 1.918(8) y
Re C3 1.912(8) y
S1 O6 1.435(5) ?
S1 O4 1.444(6) ?
S1 O5 1.446(5) ?
S1 C19 1.815(9) ?
O1 C1 1.139(9) ?
O3 C3 1.162(9) ?
N3 C18 1.335(9) ?
N3 C14 1.357(9) ?
O2 C2 1.158(9) ?
N1 C8 1.328(10) ?
N1 C4 1.362(9) ?
N2 C13 1.341(9) ?
N2 C9 1.349(9) ?
F3 C19 1.337(11) ?
F2 C19 1.327(9) ?
C4 C5 1.381(10) ?
C4 H4 0.95 ?
F1 C19 1.335(10) ?
C6 C5 1.377(11) ?
C6 C7 1.393(11) ?
C6 H6 0.95 ?
C13 C12 1.375(10) ?
C13 H13 0.95 ?
C15 C16 1.368(11) ?
C15 C14 1.382(10) ?
C15 H15 0.95 ?
C18 C17 1.387(11) ?
C18 H18 0.95 ?
C14 H14 0.95 ?
C16 C17 1.380(11) ?
C16 H16 0.95 ?
C9 C10 1.390(11) ?
C9 C8 1.476(11) ?
C8 C7 1.382(11) ?
C7 H7 0.95 ?
C5 H5 0.95 ?
C10 C11 1.383(11) ?
C10 H10 0.95 ?
C12 C11 1.368(11) ?
C12 H12 0.95 ?
C11 H11 0.95 ?
C17 H17 0.95 ?
